data_1571392
loop_
_publ_author_name
'Stumbo, Emily E.'
'Hodge, Emarald K.'
'Williams, Matthew'
'Thornton, Diana A.'
'McMillen, Colin D.'
'Pienkos, Jared A.'

_publ_section_title
;
 Synthesis and Crystallographic Characterization of Heteroleptic Ir(III)
 Complexes Containing the N-oxide Functional Group and Crystallographic
 Characterization of Ir(III) N-oxide Precursors
;
_journal_issue 3
_journal_name_full Crystals
_journal_page_first 281
_journal_paper_doi 10.3390/cryst14030281
_journal_volume 14
_journal_year 2024
_chemical_formula_sum 'C37 H32 Cl2 F10 Ir N6 P'
_chemical_formula_weight 1044.75
_space_group_crystal_system triclinic
_space_group_IT_number 2
_space_group_name_Hall '-P 1'
_space_group_name_H-M_alt 'P -1'
_atom_sites_solution_hydrogens geom
_atom_sites_solution_primary dual
_atom_sites_solution_secondary difmap
_audit_creation_method SHELXL-2016/6
_cell_angle_alpha 104.272(3)
_cell_angle_beta 94.651(4)
_cell_angle_gamma 90.132(4)
_cell_formula_units_Z 2
_cell_length_a 8.6227(9)
_cell_length_b 13.5061(13)
_cell_length_c 16.6738(15)
_cell_measurement_reflns_used 9845
_cell_measurement_temperature 100(2)
_cell_measurement_theta_max 27.94
_cell_measurement_theta_min 2.59
_cell_volume 1875.2(3)
_computing_cell_refinement 'Bruker SAINT'
_computing_data_collection 'Bruker APEX3'
_computing_data_reduction 'Bruker SAINT'
_computing_molecular_graphics 'Bruker SHELXTL'
_computing_publication_material 'Bruker SHELXTL'
_computing_structure_refinement 'SHELXL-2016/6 (Sheldrick, 2016)'
_computing_structure_solution 'SHELXT 2014/5 (Sheldrick, 2014)'
_diffrn_ambient_temperature 100(2)
_diffrn_measured_fraction_theta_full 1.000
_diffrn_measured_fraction_theta_max 0.997
_diffrn_measurement_device_type 'Bruker D8 Venture Photon 2'
_diffrn_measurement_method '\f and \w scans'
_diffrn_radiation_type MoK\a
_diffrn_radiation_wavelength 0.71073
_diffrn_reflns_av_R_equivalents 0.0401
_diffrn_reflns_av_unetI/netI 0.0224
_diffrn_reflns_Laue_measured_fraction_full 1.000
_diffrn_reflns_Laue_measured_fraction_max 0.997
_diffrn_reflns_limit_h_max 11
_diffrn_reflns_limit_h_min -11
_diffrn_reflns_limit_k_max 17
_diffrn_reflns_limit_k_min -17
_diffrn_reflns_limit_l_max 21
_diffrn_reflns_limit_l_min -21
_diffrn_reflns_number 63741
_diffrn_reflns_point_group_measured_fraction_full 1.000
_diffrn_reflns_point_group_measured_fraction_max 0.997
_diffrn_reflns_theta_full 25.242
_diffrn_reflns_theta_max 27.940
_diffrn_reflns_theta_min 2.235
_diffrn_source 'Incoatec I\mS'
_exptl_absorpt_coefficient_mu 3.834
_exptl_absorpt_correction_T_max 1.0000
_exptl_absorpt_correction_T_min 0.7185
_exptl_absorpt_correction_type multi-scan
_exptl_absorpt_process_details 'SADABS, Bruker'
_exptl_crystal_colour yellow
_exptl_crystal_density_diffrn 1.850
_exptl_crystal_description plate
_exptl_crystal_F_000 1024
_exptl_crystal_size_max 0.281
_exptl_crystal_size_mid 0.264
_exptl_crystal_size_min 0.078
_refine_diff_density_max 1.534
_refine_diff_density_min -1.109
_refine_diff_density_rms 0.103
_refine_ls_extinction_method none
_refine_ls_goodness_of_fit_ref 1.123
_refine_ls_hydrogen_treatment constr
_refine_ls_matrix_type full
_refine_ls_number_parameters 518
_refine_ls_number_reflns 8981
_refine_ls_number_restraints 0
_refine_ls_restrained_S_all 1.123
_refine_ls_R_factor_all 0.0274
_refine_ls_R_factor_gt 0.0242
_refine_ls_shift/su_max 0.003
_refine_ls_shift/su_mean 0.000
_refine_ls_structure_factor_coef Fsqd
_refine_ls_weighting_details 'w=1/[\s^2^(Fo^2^)+(0.0164P)^2^+4.5756P] where P=(Fo^2^+2Fc^2^)/3'
_refine_ls_weighting_scheme calc
_refine_ls_wR_factor_gt 0.0561
_refine_ls_wR_factor_ref 0.0587
_reflns_Friedel_coverage 0.000
_reflns_number_gt 8453
_reflns_number_total 8981
_reflns_threshold_expression 'I > 2\s(I)'
_cod_data_source_file Ir-NO-NN-combined-CIF.cif
_cod_data_source_block 7
_cod_database_code 1571392
_shelx_shelxl_version_number 2016/6
_shelx_space_group_comment
;
The symmetry employed for this shelxl refinement is uniquely defined
by the following loop, which should always be used as a source of
symmetry information in preference to the above space-group names.
They are only intended as comments.
;
_shelx_estimated_absorpt_t_min 0.412
_shelx_estimated_absorpt_t_max 0.754

loop_
_space_group_symop_operation_xyz
'x, y, z'
'-x, -y, -z'

loop_
_atom_site_label
_atom_site_type_symbol
_atom_site_fract_x
_atom_site_fract_y
_atom_site_fract_z
_atom_site_U_iso_or_equiv
_atom_site_adp_type
_atom_site_occupancy
_atom_site_site_symmetry_order
_atom_site_calc_flag
_atom_site_refinement_flags_posn
_atom_site_refinement_flags_adp
_atom_site_refinement_flags_occupancy
_atom_site_disorder_assembly
_atom_site_disorder_group
Ir1 Ir 0.60301(2) 0.70186(2) 0.83681(2) 0.01573(4) Uani 1 1 d . . . . .
F1 F 0.5442(3) 0.93728(19) 1.13545(13) 0.0466(6) Uani 1 1 d . . . . .
F2 F 1.0257(3) 0.78150(18) 1.10519(13) 0.0413(5) Uani 1 1 d . . . . .
F3 F 0.6289(3) 0.32150(17) 0.86391(17) 0.0563(7) Uani 1 1 d . . . . .
F4 F 0.1845(3) 0.4921(2) 0.96003(15) 0.0504(6) Uani 1 1 d . . . . .
N1 N 0.5052(3) 0.64975(18) 0.71179(14) 0.0175(5) Uani 1 1 d . . . . .
N2 N 0.2998(3) 0.5771(2) 0.46817(16) 0.0274(6) Uani 1 1 d . . . . .
N3 N 0.7498(3) 1.0468(2) 0.65748(16) 0.0249(5) Uani 1 1 d . . . . .
N4 N 0.6800(3) 0.81447(18) 0.77788(14) 0.0176(5) Uani 1 1 d . . . . .
N5 N 0.4274(3) 0.79685(18) 0.87783(15) 0.0201(5) Uani 1 1 d . . . . .
N6 N 0.7776(3) 0.6008(2) 0.81097(15) 0.0231(5) Uani 1 1 d . . . . .
C1 C 0.4229(3) 0.5620(2) 0.67980(18) 0.0202(6) Uani 1 1 d . . . . .
H1 H 0.410887 0.516977 0.714710 0.024 Uiso 1 1 calc R U . . .
C2 C 0.3555(4) 0.5337(2) 0.60009(18) 0.0227(6) Uani 1 1 d . . . . .
H2 H 0.298986 0.470689 0.581088 0.027 Uiso 1 1 calc R U . . .
C3 C 0.3702(3) 0.5984(2) 0.54614(17) 0.0217(6) Uani 1 1 d . . . . .
C4 C 0.4634(3) 0.6880(2) 0.57835(17) 0.0202(6) Uani 1 1 d . . . . .
H4 H 0.482634 0.732219 0.543751 0.024 Uiso 1 1 calc R U . . .
C5 C 0.5268(3) 0.7115(2) 0.66013(17) 0.0174(5) Uani 1 1 d . . . . .
C6 C 0.6207(3) 0.8059(2) 0.69796(16) 0.0174(5) Uani 1 1 d . . . . .
C7 C 0.6429(3) 0.8808(2) 0.65675(17) 0.0190(5) Uani 1 1 d . . . . .
H7 H 0.600745 0.871081 0.600864 0.023 Uiso 1 1 calc R U . . .
C8 C 0.7277(3) 0.9720(2) 0.69627(17) 0.0197(5) Uani 1 1 d . . . . .
C9 C 0.7888(3) 0.9791(2) 0.77917(17) 0.0210(6) Uani 1 1 d . . . . .
H9 H 0.847583 1.038020 0.809372 0.025 Uiso 1 1 calc R U . . .
C10 C 0.7624(3) 0.9004(2) 0.81553(17) 0.0192(5) Uani 1 1 d . . . . .
H10 H 0.805194 0.907157 0.870985 0.023 Uiso 1 1 calc R U . . .
C11 C 0.1966(4) 0.4884(3) 0.4371(2) 0.0316(7) Uani 1 1 d . . . . .
H11A H 0.258444 0.426782 0.422406 0.047 Uiso 1 1 calc R U . . .
H11B H 0.132793 0.496372 0.387794 0.047 Uiso 1 1 calc R U . . .
H11C H 0.128798 0.482296 0.480140 0.047 Uiso 1 1 calc R U . . .
C12 C 0.3156(4) 0.6460(3) 0.4142(2) 0.0329(7) Uani 1 1 d . . . . .
H12A H 0.267410 0.711129 0.437959 0.049 Uiso 1 1 calc R U . . .
H12B H 0.263798 0.615211 0.359112 0.049 Uiso 1 1 calc R U . . .
H12C H 0.426181 0.657901 0.409272 0.049 Uiso 1 1 calc R U . . .
C13 C 0.6829(4) 1.0388(3) 0.57263(19) 0.0302(7) Uani 1 1 d . . . . .
H13A H 0.703967 0.971244 0.537669 0.045 Uiso 1 1 calc R U . . .
H13B H 0.729662 1.091737 0.550674 0.045 Uiso 1 1 calc R U . . .
H13C H 0.570170 1.047929 0.572676 0.045 Uiso 1 1 calc R U . . .
C14 C 0.8123(6) 1.1466(3) 0.7036(2) 0.0462(11) Uani 1 1 d . . . . .
H14A H 0.742808 1.177328 0.746169 0.069 Uiso 1 1 calc R U . . .
H14B H 0.820622 1.190808 0.665459 0.069 Uiso 1 1 calc R U . . .
H14C H 0.915609 1.138838 0.730185 0.069 Uiso 1 1 calc R U . . .
C15 C 0.2985(4) 0.8097(2) 0.8303(2) 0.0248(6) Uani 1 1 d . . . . .
H15 H 0.291765 0.777271 0.772653 0.030 Uiso 1 1 calc R U . . .
C16 C 0.1768(4) 0.8675(3) 0.8619(2) 0.0357(8) Uani 1 1 d . . . . .
H16 H 0.087442 0.875313 0.826871 0.043 Uiso 1 1 calc R U . . .
C17 C 0.1872(5) 0.9144(3) 0.9461(3) 0.0442(10) Uani 1 1 d . . . . .
H17 H 0.103264 0.953457 0.969792 0.053 Uiso 1 1 calc R U . . .
C18 C 0.3194(4) 0.9044(3) 0.9956(2) 0.0369(8) Uani 1 1 d . . . . .
H18 H 0.327346 0.937188 1.053166 0.044 Uiso 1 1 calc R U . . .
C19 C 0.4411(4) 0.8460(2) 0.96076(18) 0.0235(6) Uani 1 1 d . . . . .
C20 C 0.5909(4) 0.8300(2) 1.00339(18) 0.0220(6) Uani 1 1 d . . . . .
C21 C 0.6398(4) 0.8744(3) 1.08664(19) 0.0290(7) Uani 1 1 d . . . . .
C22 C 0.7846(4) 0.8586(3) 1.12264(19) 0.0324(7) Uani 1 1 d . . . . .
H22 H 0.815247 0.889059 1.179433 0.039 Uiso 1 1 calc R U . . .
C23 C 0.8817(4) 0.7969(3) 1.0722(2) 0.0280(7) Uani 1 1 d . . . . .
C24 C 0.8408(4) 0.7489(2) 0.98934(18) 0.0240(6) Uani 1 1 d . . . . .
H24 H 0.912274 0.706101 0.957233 0.029 Uiso 1 1 calc R U . . .
C25 C 0.6931(3) 0.7643(2) 0.95388(17) 0.0189(5) Uani 1 1 d . . . . .
C26 C 0.9128(4) 0.6224(3) 0.78248(19) 0.0300(7) Uani 1 1 d . . . . .
H26 H 0.926603 0.687451 0.771422 0.036 Uiso 1 1 calc R U . . .
C27 C 1.0312(4) 0.5536(3) 0.7689(2) 0.0381(9) Uani 1 1 d . . . . .
H27 H 1.125083 0.570634 0.748732 0.046 Uiso 1 1 calc R U . . .
C28 C 1.0104(4) 0.4587(3) 0.7853(2) 0.0403(9) Uani 1 1 d . . . . .
H28 H 1.090284 0.409886 0.776111 0.048 Uiso 1 1 calc R U . . .
C29 C 0.8737(5) 0.4353(3) 0.8148(2) 0.0374(9) Uani 1 1 d . . . . .
H29 H 0.859832 0.370646 0.826501 0.045 Uiso 1 1 calc R U . . .
C30 C 0.7553(4) 0.5069(2) 0.82768(18) 0.0262(6) Uani 1 1 d . . . . .
C31 C 0.6060(4) 0.4964(2) 0.86061(18) 0.0262(6) Uani 1 1 d . . . . .
C32 C 0.5456(5) 0.4079(2) 0.8780(2) 0.0345(8) Uani 1 1 d . . . . .
C33 C 0.4054(5) 0.4041(3) 0.9096(2) 0.0388(9) Uani 1 1 d . . . . .
H33 H 0.366897 0.342943 0.920107 0.047 Uiso 1 1 calc R U . . .
C34 C 0.3224(4) 0.4923(3) 0.9257(2) 0.0335(8) Uani 1 1 d . . . . .
C35 C 0.3726(4) 0.5820(3) 0.90895(19) 0.0258(6) Uani 1 1 d . . . . .
H35 H 0.310665 0.641182 0.920303 0.031 Uiso 1 1 calc R U . . .
C36 C 0.5151(3) 0.5846(2) 0.87519(16) 0.0198(6) Uani 1 1 d . . . . .
P1 P 0.22436(12) 0.23537(7) 0.62190(6) 0.0346(2) Uani 1 1 d . . . . .
F5 F 0.3667(4) 0.1666(3) 0.6333(3) 0.1086(16) Uani 1 1 d . . . . .
F6 F 0.2799(5) 0.2466(3) 0.53589(19) 0.1146(18) Uani 1 1 d . . . . .
F7 F 0.1236(3) 0.13702(19) 0.57306(16) 0.0520(6) Uani 1 1 d . . . . .
F8 F 0.0769(5) 0.3029(2) 0.60986(18) 0.0825(11) Uani 1 1 d . . . . .
F9 F 0.1680(3) 0.2257(2) 0.70768(15) 0.0550(7) Uani 1 1 d . . . . .
F10 F 0.3228(4) 0.3350(2) 0.66983(16) 0.0661(9) Uani 1 1 d . . . . .
C37 C -0.0608(5) 0.1557(5) 0.4080(3) 0.0624(14) Uani 1 1 d . . . . .
H37A H -0.079334 0.178855 0.467496 0.075 Uiso 1 1 calc R U . . .
H37B H 0.035742 0.115831 0.403937 0.075 Uiso 1 1 calc R U . . .
Cl1 Cl -0.03532(13) 0.26273(10) 0.36810(8) 0.0559(3) Uani 1 1 d . . . . .
Cl2 Cl -0.21744(19) 0.07640(9) 0.35483(9) 0.0689(4) Uani 1 1 d . . . . .

loop_
_atom_site_aniso_label
_atom_site_aniso_U_11
_atom_site_aniso_U_22
_atom_site_aniso_U_33
_atom_site_aniso_U_23
_atom_site_aniso_U_13
_atom_site_aniso_U_12
Ir1 0.01852(6) 0.01584(6) 0.01209(5) 0.00299(4) -0.00166(4) -0.00115(4)
F1 0.0520(14) 0.0541(14) 0.0242(10) -0.0083(10) 0.0029(9) 0.0140(11)
F2 0.0390(12) 0.0480(13) 0.0301(11) 0.0037(9) -0.0183(9) 0.0007(10)
F3 0.0814(19) 0.0260(11) 0.0598(16) 0.0126(11) -0.0108(14) 0.0053(12)
F4 0.0453(13) 0.0701(17) 0.0419(13) 0.0283(12) -0.0044(10) -0.0242(12)
N1 0.0204(11) 0.0176(11) 0.0128(10) 0.0018(9) -0.0020(8) -0.0010(9)
N2 0.0356(15) 0.0276(14) 0.0161(12) 0.0026(10) -0.0067(10) -0.0088(11)
N3 0.0314(14) 0.0243(13) 0.0193(12) 0.0079(10) -0.0042(10) -0.0080(11)
N4 0.0191(11) 0.0193(11) 0.0141(11) 0.0043(9) -0.0012(9) -0.0026(9)
N5 0.0227(12) 0.0184(11) 0.0189(11) 0.0043(9) 0.0007(9) -0.0021(9)
N6 0.0217(12) 0.0288(13) 0.0156(11) 0.0011(10) -0.0044(9) 0.0036(10)
C1 0.0226(14) 0.0186(13) 0.0185(13) 0.0036(11) -0.0016(11) -0.0033(11)
C2 0.0271(15) 0.0184(13) 0.0195(14) 0.0007(11) -0.0029(11) -0.0057(11)
C3 0.0223(14) 0.0241(14) 0.0160(13) 0.0006(11) -0.0008(11) -0.0008(11)
C4 0.0251(14) 0.0200(14) 0.0148(12) 0.0041(10) -0.0023(10) -0.0018(11)
C5 0.0177(13) 0.0190(13) 0.0145(12) 0.0030(10) 0.0002(10) -0.0009(10)
C6 0.0188(13) 0.0176(13) 0.0140(12) 0.0012(10) 0.0000(10) -0.0003(10)
C7 0.0217(14) 0.0204(13) 0.0137(12) 0.0025(10) -0.0008(10) -0.0022(11)
C8 0.0195(13) 0.0225(14) 0.0171(13) 0.0051(11) 0.0005(10) -0.0011(11)
C9 0.0203(14) 0.0238(14) 0.0169(13) 0.0024(11) -0.0027(10) -0.0052(11)
C10 0.0193(13) 0.0222(14) 0.0144(12) 0.0029(10) -0.0038(10) -0.0041(11)
C11 0.0329(17) 0.0330(18) 0.0230(15) -0.0007(13) -0.0079(13) -0.0096(14)
C12 0.044(2) 0.0337(18) 0.0189(14) 0.0060(13) -0.0092(13) -0.0052(15)
C13 0.047(2) 0.0257(16) 0.0183(14) 0.0082(12) -0.0021(13) -0.0032(14)
C14 0.073(3) 0.034(2) 0.0310(18) 0.0126(15) -0.0146(18) -0.030(2)
C15 0.0227(14) 0.0269(15) 0.0248(15) 0.0073(12) -0.0014(12) -0.0001(12)
C16 0.0268(17) 0.0387(19) 0.0387(19) 0.0061(15) -0.0028(14) 0.0079(14)
C17 0.0343(19) 0.049(2) 0.043(2) -0.0027(18) 0.0075(16) 0.0169(17)
C18 0.0358(19) 0.042(2) 0.0277(17) -0.0019(15) 0.0061(14) 0.0097(16)
C19 0.0281(15) 0.0218(14) 0.0196(14) 0.0032(11) 0.0022(11) -0.0008(12)
C20 0.0302(16) 0.0190(13) 0.0161(13) 0.0033(11) 0.0007(11) -0.0019(11)
C21 0.0402(18) 0.0266(16) 0.0174(14) -0.0003(12) 0.0029(13) -0.0001(14)
C22 0.047(2) 0.0299(17) 0.0161(14) 0.0018(12) -0.0076(13) -0.0050(15)
C23 0.0306(16) 0.0286(16) 0.0246(15) 0.0098(13) -0.0096(12) -0.0062(13)
C24 0.0273(15) 0.0244(15) 0.0191(14) 0.0047(11) -0.0030(11) -0.0006(12)
C25 0.0255(14) 0.0173(13) 0.0138(12) 0.0044(10) -0.0001(10) -0.0047(11)
C26 0.0265(16) 0.0412(19) 0.0182(14) 0.0006(13) -0.0021(12) 0.0029(14)
C27 0.0267(17) 0.056(2) 0.0238(16) -0.0034(16) -0.0006(13) 0.0102(16)
C28 0.037(2) 0.045(2) 0.0258(17) -0.0120(15) -0.0066(14) 0.0239(17)
C29 0.047(2) 0.0323(18) 0.0238(16) -0.0052(13) -0.0136(15) 0.0149(16)
C30 0.0346(17) 0.0228(15) 0.0165(13) -0.0004(11) -0.0097(12) 0.0044(13)
C31 0.0382(18) 0.0199(14) 0.0183(14) 0.0043(11) -0.0092(12) -0.0021(13)
C32 0.055(2) 0.0193(15) 0.0273(16) 0.0077(13) -0.0137(15) -0.0033(15)
C33 0.057(2) 0.0295(18) 0.0311(18) 0.0162(14) -0.0164(16) -0.0203(17)
C34 0.0367(18) 0.044(2) 0.0225(15) 0.0159(14) -0.0091(13) -0.0194(16)
C35 0.0293(16) 0.0278(16) 0.0204(14) 0.0090(12) -0.0063(12) -0.0077(13)
C36 0.0270(15) 0.0195(13) 0.0118(12) 0.0043(10) -0.0057(10) -0.0064(11)
P1 0.0444(5) 0.0238(4) 0.0353(5) 0.0026(4) 0.0161(4) -0.0033(4)
F5 0.0461(17) 0.072(2) 0.167(4) -0.040(2) -0.017(2) 0.0243(16)
F6 0.171(4) 0.115(3) 0.0452(17) -0.0210(18) 0.061(2) -0.084(3)
F7 0.0572(15) 0.0395(13) 0.0540(15) 0.0039(11) -0.0017(12) -0.0121(11)
F8 0.126(3) 0.0666(19) 0.0461(16) 0.0049(14) -0.0156(17) 0.050(2)
F9 0.0593(16) 0.0736(18) 0.0390(13) 0.0288(12) -0.0011(11) -0.0221(13)
F10 0.106(2) 0.0412(14) 0.0461(14) -0.0035(11) 0.0252(15) -0.0364(15)
C37 0.044(2) 0.108(4) 0.046(2) 0.037(3) 0.012(2) 0.022(3)
Cl1 0.0450(6) 0.0615(7) 0.0559(6) 0.0070(5) -0.0037(5) -0.0112(5)
Cl2 0.1064(11) 0.0407(6) 0.0651(8) 0.0228(6) 0.0085(7) -0.0035(6)

loop_
_atom_type_symbol
_atom_type_description
_atom_type_scat_dispersion_real
_atom_type_scat_dispersion_imag
_atom_type_scat_source
C C 0.0033 0.0016 'International Tables Vol C Tables 4.2.6.8 and 6.1.1.4'
H H 0.0000 0.0000 'International Tables Vol C Tables 4.2.6.8 and 6.1.1.4'
F F 0.0171 0.0103 'International Tables Vol C Tables 4.2.6.8 and 6.1.1.4'
Ir Ir -1.4442 7.9887 'International Tables Vol C Tables 4.2.6.8 and 6.1.1.4'
N N 0.0061 0.0033 'International Tables Vol C Tables 4.2.6.8 and 6.1.1.4'
P P 0.1023 0.0942 'International Tables Vol C Tables 4.2.6.8 and 6.1.1.4'
Cl Cl 0.1484 0.1585 'International Tables Vol C Tables 4.2.6.8 and 6.1.1.4'

loop_
_geom_angle_atom_site_label_1
_geom_angle_atom_site_label_2
_geom_angle_atom_site_label_3
_geom_angle
_geom_angle_site_symmetry_1
_geom_angle_site_symmetry_3
_geom_angle_publ_flag
C36 Ir1 C25 89.47(11) . . ?
C36 Ir1 N6 80.33(12) . . ?
C25 Ir1 N6 94.03(11) . . ?
C36 Ir1 N5 93.69(11) . . ?
C25 Ir1 N5 80.48(11) . . ?
N6 Ir1 N5 171.97(10) . . ?
C36 Ir1 N1 94.96(10) . . ?
C25 Ir1 N1 174.75(10) . . ?
N6 Ir1 N1 89.50(9) . . ?
N5 Ir1 N1 96.39(9) . . ?
C36 Ir1 N4 171.25(10) . . ?
C25 Ir1 N4 99.28(10) . . ?
N6 Ir1 N4 99.03(10) . . ?
N5 Ir1 N4 87.70(9) . . ?
N1 Ir1 N4 76.29(9) . . ?
C1 N1 C5 117.4(2) . . ?
C1 N1 Ir1 125.87(19) . . ?
C5 N1 Ir1 116.75(18) . . ?
C3 N2 C11 121.2(3) . . ?
C3 N2 C12 121.3(3) . . ?
C11 N2 C12 117.3(3) . . ?
C8 N3 C14 120.8(3) . . ?
C8 N3 C13 121.3(3) . . ?
C14 N3 C13 116.7(3) . . ?
C10 N4 C6 116.9(2) . . ?
C10 N4 Ir1 125.91(18) . . ?
C6 N4 Ir1 116.46(18) . . ?
C15 N5 C19 119.3(3) . . ?
C15 N5 Ir1 124.4(2) . . ?
C19 N5 Ir1 116.2(2) . . ?
C26 N6 C30 119.7(3) . . ?
C26 N6 Ir1 123.9(2) . . ?
C30 N6 Ir1 116.3(2) . . ?
N1 C1 C2 124.0(3) . . ?
N1 C1 H1 118.0 . . ?
C2 C1 H1 118.0 . . ?
C1 C2 C3 119.9(3) . . ?
C1 C2 H2 120.1 . . ?
C3 C2 H2 120.1 . . ?
N2 C3 C2 122.5(3) . . ?
N2 C3 C4 121.4(3) . . ?
C2 C3 C4 116.1(3) . . ?
C5 C4 C3 120.4(3) . . ?
C5 C4 H4 119.8 . . ?
C3 C4 H4 119.8 . . ?
N1 C5 C4 122.1(3) . . ?
N1 C5 C6 115.1(2) . . ?
C4 C5 C6 122.7(3) . . ?
N4 C6 C7 122.4(3) . . ?
N4 C6 C5 114.8(2) . . ?
C7 C6 C5 122.7(2) . . ?
C6 C7 C8 121.1(3) . . ?
C6 C7 H7 119.5 . . ?
C8 C7 H7 119.5 . . ?
N3 C8 C7 122.2(3) . . ?
N3 C8 C9 122.2(3) . . ?
C7 C8 C9 115.6(3) . . ?
C10 C9 C8 119.6(3) . . ?
C10 C9 H9 120.2 . . ?
C8 C9 H9 120.2 . . ?
N4 C10 C9 124.4(3) . . ?
N4 C10 H10 117.8 . . ?
C9 C10 H10 117.8 . . ?
N2 C11 H11A 109.5 . . ?
N2 C11 H11B 109.5 . . ?
H11A C11 H11B 109.5 . . ?
N2 C11 H11C 109.5 . . ?
H11A C11 H11C 109.5 . . ?
H11B C11 H11C 109.5 . . ?
N2 C12 H12A 109.5 . . ?
N2 C12 H12B 109.5 . . ?
H12A C12 H12B 109.5 . . ?
N2 C12 H12C 109.5 . . ?
H12A C12 H12C 109.5 . . ?
H12B C12 H12C 109.5 . . ?
N3 C13 H13A 109.5 . . ?
N3 C13 H13B 109.5 . . ?
H13A C13 H13B 109.5 . . ?
N3 C13 H13C 109.5 . . ?
H13A C13 H13C 109.5 . . ?
H13B C13 H13C 109.5 . . ?
N3 C14 H14A 109.5 . . ?
N3 C14 H14B 109.5 . . ?
H14A C14 H14B 109.5 . . ?
N3 C14 H14C 109.5 . . ?
H14A C14 H14C 109.5 . . ?
H14B C14 H14C 109.5 . . ?
N5 C15 C16 122.7(3) . . ?
N5 C15 H15 118.7 . . ?
C16 C15 H15 118.7 . . ?
C15 C16 C17 118.4(3) . . ?
C15 C16 H16 120.8 . . ?
C17 C16 H16 120.8 . . ?
C18 C17 C16 120.0(3) . . ?
C18 C17 H17 120.0 . . ?
C16 C17 H17 120.0 . . ?
C17 C18 C19 119.7(3) . . ?
C17 C18 H18 120.1 . . ?
C19 C18 H18 120.1 . . ?
N5 C19 C18 119.9(3) . . ?
N5 C19 C20 113.3(3) . . ?
C18 C19 C20 126.9(3) . . ?
C21 C20 C25 118.7(3) . . ?
C21 C20 C19 125.8(3) . . ?
C25 C20 C19 115.5(3) . . ?
F1 C21 C22 117.0(3) . . ?
F1 C21 C20 120.0(3) . . ?
C22 C21 C20 123.0(3) . . ?
C23 C22 C21 116.5(3) . . ?
C23 C22 H22 121.7 . . ?
C21 C22 H22 121.7 . . ?
F2 C23 C22 118.0(3) . . ?
F2 C23 C24 118.2(3) . . ?
C22 C23 C24 123.8(3) . . ?
C23 C24 C25 119.1(3) . . ?
C23 C24 H24 120.4 . . ?
C25 C24 H24 120.4 . . ?
C24 C25 C20 118.7(3) . . ?
C24 C25 Ir1 127.2(2) . . ?
C20 C25 Ir1 114.1(2) . . ?
N6 C26 C27 122.4(4) . . ?
N6 C26 H26 118.8 . . ?
C27 C26 H26 118.8 . . ?
C26 C27 C28 118.5(4) . . ?
C26 C27 H27 120.7 . . ?
C28 C27 H27 120.7 . . ?
C29 C28 C27 120.0(3) . . ?
C29 C28 H28 120.0 . . ?
C27 C28 H28 120.0 . . ?
C28 C29 C30 120.0(4) . . ?
C28 C29 H29 120.0 . . ?
C30 C29 H29 120.0 . . ?
N6 C30 C29 119.3(3) . . ?
N6 C30 C31 113.3(3) . . ?
C29 C30 C31 127.4(3) . . ?
C32 C31 C36 118.0(3) . . ?
C32 C31 C30 126.5(3) . . ?
C36 C31 C30 115.5(3) . . ?
F3 C32 C33 117.1(3) . . ?
F3 C32 C31 119.6(4) . . ?
C33 C32 C31 123.3(3) . . ?
C32 C33 C34 117.2(3) . . ?
C32 C33 H33 121.4 . . ?
C34 C33 H33 121.4 . . ?
F4 C34 C33 118.7(3) . . ?
F4 C34 C35 118.2(4) . . ?
C33 C34 C35 123.1(3) . . ?
C34 C35 C36 119.3(3) . . ?
C34 C35 H35 120.4 . . ?
C36 C35 H35 120.4 . . ?
C35 C36 C31 119.2(3) . . ?
C35 C36 Ir1 126.3(2) . . ?
C31 C36 Ir1 114.4(2) . . ?
F5 P1 F9 90.1(2) . . ?
F5 P1 F10 90.72(19) . . ?
F9 P1 F10 89.07(14) . . ?
F5 P1 F6 90.6(3) . . ?
F9 P1 F6 179.2(2) . . ?
F10 P1 F6 90.55(16) . . ?
F5 P1 F7 90.33(17) . . ?
F9 P1 F7 91.37(14) . . ?
F10 P1 F7 178.86(18) . . ?
F6 P1 F7 89.00(16) . . ?
F5 P1 F8 178.6(2) . . ?
F9 P1 F8 89.46(17) . . ?
F10 P1 F8 90.60(19) . . ?
F6 P1 F8 89.8(2) . . ?
F7 P1 F8 88.35(17) . . ?
Cl1 C37 Cl2 112.2(2) . . ?
Cl1 C37 H37A 109.2 . . ?
Cl2 C37 H37A 109.2 . . ?
Cl1 C37 H37B 109.2 . . ?
Cl2 C37 H37B 109.2 . . ?
H37A C37 H37B 107.9 . . ?

loop_
_geom_bond_atom_site_label_1
_geom_bond_atom_site_label_2
_geom_bond_distance
_geom_bond_site_symmetry_2
_geom_bond_publ_flag
Ir1 C36 2.016(3) . ?
Ir1 C25 2.016(3) . ?
Ir1 N6 2.034(3) . ?
Ir1 N5 2.037(3) . ?
Ir1 N1 2.131(2) . ?
Ir1 N4 2.135(2) . ?
F1 C21 1.354(4) . ?
F2 C23 1.355(4) . ?
F3 C32 1.353(4) . ?
F4 C34 1.361(4) . ?
N1 C1 1.348(4) . ?
N1 C5 1.361(4) . ?
N2 C3 1.352(4) . ?
N2 C11 1.452(4) . ?
N2 C12 1.458(4) . ?
N3 C8 1.348(4) . ?
N3 C14 1.455(4) . ?
N3 C13 1.462(4) . ?
N4 C10 1.346(4) . ?
N4 C6 1.365(3) . ?
N5 C15 1.349(4) . ?
N5 C19 1.374(4) . ?
N6 C26 1.351(4) . ?
N6 C30 1.380(4) . ?
C1 C2 1.369(4) . ?
C1 H1 0.9500 . ?
C2 C3 1.413(4) . ?
C2 H2 0.9500 . ?
C3 C4 1.415(4) . ?
C4 C5 1.387(4) . ?
C4 H4 0.9500 . ?
C5 C6 1.482(4) . ?
C6 C7 1.376(4) . ?
C7 C8 1.415(4) . ?
C7 H7 0.9500 . ?
C8 C9 1.419(4) . ?
C9 C10 1.374(4) . ?
C9 H9 0.9500 . ?
C10 H10 0.9500 . ?
C11 H11A 0.9800 . ?
C11 H11B 0.9800 . ?
C11 H11C 0.9800 . ?
C12 H12A 0.9800 . ?
C12 H12B 0.9800 . ?
C12 H12C 0.9800 . ?
C13 H13A 0.9800 . ?
C13 H13B 0.9800 . ?
C13 H13C 0.9800 . ?
C14 H14A 0.9800 . ?
C14 H14B 0.9800 . ?
C14 H14C 0.9800 . ?
C15 C16 1.371(5) . ?
C15 H15 0.9500 . ?
C16 C17 1.387(5) . ?
C16 H16 0.9500 . ?
C17 C18 1.378(5) . ?
C17 H17 0.9500 . ?
C18 C19 1.392(5) . ?
C18 H18 0.9500 . ?
C19 C20 1.466(4) . ?
C20 C21 1.399(4) . ?
C20 C25 1.416(4) . ?
C21 C22 1.381(5) . ?
C22 C23 1.370(5) . ?
C22 H22 0.9500 . ?
C23 C24 1.390(4) . ?
C24 C25 1.398(4) . ?
C24 H24 0.9500 . ?
C26 C27 1.377(5) . ?
C26 H26 0.9500 . ?
C27 C28 1.389(6) . ?
C27 H27 0.9500 . ?
C28 C29 1.378(6) . ?
C28 H28 0.9500 . ?
C29 C30 1.400(5) . ?
C29 H29 0.9500 . ?
C30 C31 1.460(5) . ?
C31 C32 1.406(5) . ?
C31 C36 1.409(4) . ?
C32 C33 1.363(6) . ?
C33 C34 1.371(6) . ?
C33 H33 0.9500 . ?
C34 C35 1.385(4) . ?
C35 C36 1.397(4) . ?
C35 H35 0.9500 . ?
P1 F5 1.569(3) . ?
P1 F9 1.582(2) . ?
P1 F10 1.589(3) . ?
P1 F6 1.590(3) . ?
P1 F7 1.590(3) . ?
P1 F8 1.595(3) . ?
C37 Cl1 1.755(6) . ?
C37 Cl2 1.757(6) . ?
C37 H37A 0.9900 . ?
C37 H37B 0.9900 . ?

loop_
_geom_hbond_atom_site_label_D
_geom_hbond_atom_site_label_H
_geom_hbond_atom_site_label_A
_geom_hbond_distance_DH
_geom_hbond_distance_HA
_geom_hbond_distance_DA
_geom_hbond_angle_DHA
_geom_hbond_site_symmetry_A
C1 H1 F10 0.95 2.48 3.144(4) 126.5 .
C2 H2 F10 0.95 2.62 3.197(4) 119.3 .
C4 H4 F6 0.95 2.58 3.289(4) 131.5 2_666
C12 H12C F10 0.98 2.64 3.554(5) 155.8 2_666
C13 H13A F7 0.98 2.62 3.486(4) 147.0 2_666
C13 H13C F5 0.98 2.48 3.323(5) 143.5 1_565
C14 H14C F9 0.98 2.57 3.235(5) 125.4 1_665
C15 H15 N1 0.95 2.62 3.199(4) 120.1 .
C18 H18 F1 0.95 2.23 2.854(4) 122.6 .
C24 H24 N6 0.95 2.67 3.153(4) 111.9 .
C26 H26 Cl1 0.95 2.80 3.488(4) 129.7 2_666
C29 H29 F3 0.95 2.28 2.894(5) 121.7 .
C35 H35 N5 0.95 2.60 3.112(4) 114.0 .
C37 H37A F7 0.99 2.54 3.130(5) 117.7 .

loop_
_geom_torsion_atom_site_label_1
_geom_torsion_atom_site_label_2
_geom_torsion_atom_site_label_3
_geom_torsion_atom_site_label_4
_geom_torsion
_geom_torsion_site_symmetry_1
_geom_torsion_site_symmetry_2
_geom_torsion_site_symmetry_3
_geom_torsion_site_symmetry_4
_geom_torsion_publ_flag
C5 N1 C1 C2 -2.6(4) . . . . ?
Ir1 N1 C1 C2 176.6(2) . . . . ?
N1 C1 C2 C3 -0.1(5) . . . . ?
C11 N2 C3 C2 3.8(5) . . . . ?
C12 N2 C3 C2 179.3(3) . . . . ?
C11 N2 C3 C4 -176.1(3) . . . . ?
C12 N2 C3 C4 -0.7(5) . . . . ?
C1 C2 C3 N2 -176.6(3) . . . . ?
C1 C2 C3 C4 3.3(4) . . . . ?
N2 C3 C4 C5 176.1(3) . . . . ?
C2 C3 C4 C5 -3.9(4) . . . . ?
C1 N1 C5 C4 2.0(4) . . . . ?
Ir1 N1 C5 C4 -177.3(2) . . . . ?
C1 N1 C5 C6 -178.8(2) . . . . ?
Ir1 N1 C5 C6 1.9(3) . . . . ?
C3 C4 C5 N1 1.3(4) . . . . ?
C3 C4 C5 C6 -177.9(3) . . . . ?
C10 N4 C6 C7 0.1(4) . . . . ?
Ir1 N4 C6 C7 170.7(2) . . . . ?
C10 N4 C6 C5 -178.1(2) . . . . ?
Ir1 N4 C6 C5 -7.6(3) . . . . ?
N1 C5 C6 N4 3.7(4) . . . . ?
C4 C5 C6 N4 -177.1(3) . . . . ?
N1 C5 C6 C7 -174.5(3) . . . . ?
C4 C5 C6 C7 4.7(4) . . . . ?
N4 C6 C7 C8 -0.9(4) . . . . ?
C5 C6 C7 C8 177.2(3) . . . . ?
C14 N3 C8 C7 168.8(3) . . . . ?
C13 N3 C8 C7 1.8(5) . . . . ?
C14 N3 C8 C9 -11.6(5) . . . . ?
C13 N3 C8 C9 -178.7(3) . . . . ?
C6 C7 C8 N3 -179.3(3) . . . . ?
C6 C7 C8 C9 1.1(4) . . . . ?
N3 C8 C9 C10 179.9(3) . . . . ?
C7 C8 C9 C10 -0.5(4) . . . . ?
C6 N4 C10 C9 0.6(4) . . . . ?
Ir1 N4 C10 C9 -169.0(2) . . . . ?
C8 C9 C10 N4 -0.4(5) . . . . ?
C19 N5 C15 C16 -2.2(5) . . . . ?
Ir1 N5 C15 C16 174.2(3) . . . . ?
N5 C15 C16 C17 -0.1(6) . . . . ?
C15 C16 C17 C18 1.7(6) . . . . ?
C16 C17 C18 C19 -0.8(7) . . . . ?
C15 N5 C19 C18 3.0(5) . . . . ?
Ir1 N5 C19 C18 -173.7(3) . . . . ?
C15 N5 C19 C20 -176.5(3) . . . . ?
Ir1 N5 C19 C20 6.8(3) . . . . ?
C17 C18 C19 N5 -1.5(6) . . . . ?
C17 C18 C19 C20 177.9(4) . . . . ?
N5 C19 C20 C21 176.8(3) . . . . ?
C18 C19 C20 C21 -2.6(5) . . . . ?
N5 C19 C20 C25 -2.4(4) . . . . ?
C18 C19 C20 C25 178.1(3) . . . . ?
C25 C20 C21 F1 -179.8(3) . . . . ?
C19 C20 C21 F1 1.0(5) . . . . ?
C25 C20 C21 C22 1.2(5) . . . . ?
C19 C20 C21 C22 -178.0(3) . . . . ?
F1 C21 C22 C23 -178.5(3) . . . . ?
C20 C21 C22 C23 0.5(5) . . . . ?
C21 C22 C23 F2 178.7(3) . . . . ?
C21 C22 C23 C24 -1.5(5) . . . . ?
F2 C23 C24 C25 -179.5(3) . . . . ?
C22 C23 C24 C25 0.7(5) . . . . ?
C23 C24 C25 C20 1.1(4) . . . . ?
C23 C24 C25 Ir1 -178.5(2) . . . . ?
C21 C20 C25 C24 -2.0(4) . . . . ?
C19 C20 C25 C24 177.3(3) . . . . ?
C21 C20 C25 Ir1 177.6(2) . . . . ?
C19 C20 C25 Ir1 -3.1(3) . . . . ?
C30 N6 C26 C27 0.2(4) . . . . ?
Ir1 N6 C26 C27 177.2(2) . . . . ?
N6 C26 C27 C28 -0.1(5) . . . . ?
C26 C27 C28 C29 -0.3(5) . . . . ?
C27 C28 C29 C30 0.5(5) . . . . ?
C26 N6 C30 C29 0.1(4) . . . . ?
Ir1 N6 C30 C29 -177.2(2) . . . . ?
C26 N6 C30 C31 178.0(3) . . . . ?
Ir1 N6 C30 C31 0.8(3) . . . . ?
C28 C29 C30 N6 -0.4(4) . . . . ?
C28 C29 C30 C31 -178.1(3) . . . . ?
N6 C30 C31 C32 175.3(3) . . . . ?
C29 C30 C31 C32 -6.9(5) . . . . ?
N6 C30 C31 C36 -4.2(4) . . . . ?
C29 C30 C31 C36 173.6(3) . . . . ?
C36 C31 C32 F3 179.2(3) . . . . ?
C30 C31 C32 F3 -0.2(5) . . . . ?
C36 C31 C32 C33 -1.3(5) . . . . ?
C30 C31 C32 C33 179.3(3) . . . . ?
F3 C32 C33 C34 178.6(3) . . . . ?
C31 C32 C33 C34 -0.9(5) . . . . ?
C32 C33 C34 F4 -177.7(3) . . . . ?
C32 C33 C34 C35 2.0(5) . . . . ?
F4 C34 C35 C36 178.8(3) . . . . ?
C33 C34 C35 C36 -0.9(5) . . . . ?
C34 C35 C36 C31 -1.3(4) . . . . ?
C34 C35 C36 Ir1 174.4(2) . . . . ?
C32 C31 C36 C35 2.4(4) . . . . ?
C30 C31 C36 C35 -178.2(3) . . . . ?
C32 C31 C36 Ir1 -173.9(2) . . . . ?
C30 C31 C36 Ir1 5.6(3) . . . . ?
